data_4114363
loop_
_publ_author_name
'Tian-Fu Liu'
'Dan Fu'
'Song Gao'
'Yuan-Zhu Zhang'
'Hao-Ling Sun'
'Gang Su'
'Yong-Jiang Liu'

_publ_section_title
;
 An Azide-Bridged Homospin Single-Chain Magnet:
 [Co(2,2'-bithiazoline)(N3)2]n
;
_journal_name_full 'Journal of the American Chemical Society'
_journal_page_first 13976
_journal_page_last 13977
_journal_paper_doi 10.1021/ja0380751
_journal_volume 125
_journal_year 2003
_chemical_formula_sum 'C18 H24 Co3 N24 S6'
_chemical_formula_weight 945.76
_chemical_name_systematic
; 
 ? 
;
_space_group_IT_number 14
_symmetry_cell_setting monoclinic
_symmetry_space_group_name_Hall '-P 2yn'
_symmetry_space_group_name_H-M 'P 1 21/n 1'
_atom_sites_solution_hydrogens geom
_atom_sites_solution_primary direct
_atom_sites_solution_secondary difmap
_audit_creation_method SHELXL-97
_cell_angle_alpha 90.00
_cell_angle_beta 102.9190(10)
_cell_angle_gamma 90.00
_cell_formula_units_Z 4
_cell_length_a 8.8037(6)
_cell_length_b 22.6796(15)
_cell_length_c 17.67930(12)
_cell_measurement_reflns_used 2998
_cell_measurement_temperature 153(2)
_cell_measurement_theta_max 21.812
_cell_measurement_theta_min 2.529
_cell_volume 3440.6(3)
_computing_cell_refinement 'Bruker SMART'
_computing_data_collection 'Bruker SMART'
_computing_data_reduction 'Bruker SAINT'
_computing_molecular_graphics 'Bruker SHELXTL'
_computing_publication_material 'Bruker SHELXTL'
_computing_structure_refinement 'Bruker SHELXTL'
_computing_structure_solution 'Bruker SHELXTL'
_diffrn_ambient_temperature 293(2)
_diffrn_measured_fraction_theta_full 0.961
_diffrn_measured_fraction_theta_max 0.961
_diffrn_measurement_device_type 'CCD area detector'
_diffrn_measurement_method 'phi and omega scans'
_diffrn_radiation_monochromator graphite
_diffrn_radiation_source 'sealed tube'
_diffrn_radiation_type MoK\a
_diffrn_radiation_wavelength 0.71073
_diffrn_reflns_av_R_equivalents 0.0594
_diffrn_reflns_av_sigmaI/netI 0.1084
_diffrn_reflns_limit_h_max 11
_diffrn_reflns_limit_h_min -10
_diffrn_reflns_limit_k_max 30
_diffrn_reflns_limit_k_min -29
_diffrn_reflns_limit_l_max 23
_diffrn_reflns_limit_l_min -21
_diffrn_reflns_number 17810
_diffrn_reflns_theta_full 28.08
_diffrn_reflns_theta_max 28.08
_diffrn_reflns_theta_min 1.80
_exptl_absorpt_coefficient_mu 1.850
_exptl_absorpt_correction_T_max 0.8978
_exptl_absorpt_correction_T_min 0.7032
_exptl_absorpt_correction_type empirical
_exptl_crystal_colour red
_exptl_crystal_density_diffrn 1.826
_exptl_crystal_description needle
_exptl_crystal_F_000 1908
_exptl_crystal_size_max 0.35
_exptl_crystal_size_mid 0.15
_exptl_crystal_size_min 0.15
_refine_diff_density_max 1.275
_refine_diff_density_min -0.750
_refine_diff_density_rms 0.085
_refine_ls_extinction_method none
_refine_ls_goodness_of_fit_ref 0.874
_refine_ls_hydrogen_treatment mixed
_refine_ls_matrix_type full
_refine_ls_number_parameters 460
_refine_ls_number_reflns 8052
_refine_ls_number_restraints 3
_refine_ls_restrained_S_all 0.898
_refine_ls_R_factor_all 0.1256
_refine_ls_R_factor_gt 0.0602
_refine_ls_shift/su_max 0.008
_refine_ls_shift/su_mean 0.000
_refine_ls_structure_factor_coef Fsqd
_refine_ls_weighting_details 'calc w=1/[\s^2^(Fo^2^)+(0.0555P)^2^+0.0000P] where P=(Fo^2^+2Fc^2^)/3'
_refine_ls_weighting_scheme calc
_refine_ls_wR_factor_gt 0.1187
_refine_ls_wR_factor_ref 0.1370
_reflns_number_gt 4037
_reflns_number_total 8052
_reflns_threshold_expression >2sigma(I)
_cod_data_source_file ja0380751si20030822_110708.cif
_cod_data_source_block CobtN3
_cod_database_code 4114363

loop_
_symmetry_equiv_pos_as_xyz
'x, y, z'
'-x+1/2, y+1/2, -z+1/2'
'-x, -y, -z'
'x-1/2, -y-1/2, z-1/2'

loop_
_atom_site_label
_atom_site_type_symbol
_atom_site_fract_x
_atom_site_fract_y
_atom_site_fract_z
_atom_site_U_iso_or_equiv
_atom_site_adp_type
_atom_site_occupancy
_atom_site_symmetry_multiplicity
_atom_site_calc_flag
_atom_site_refinement_flags
Co1 Co 0.38434(10) 0.10672(3) 0.79620(4) 0.0525(2) Uani 1 1 d .
Co2 Co 0.69469(10) 0.17918(3) 0.76568(4) 0.0537(2) Uani 1 1 d .
Co3 Co 0.98864(10) 0.13481(3) 0.68805(4) 0.0536(2) Uani 1 1 d .
S1 S 0.25923(17) -0.00520(6) 0.98937(8) 0.0520(4) Uani 1 1 d .
S2 S 0.42783(18) -0.08685(6) 0.87273(9) 0.0556(4) Uani 1 1 d .
S3 S 0.9061(2) 0.34750(7) 0.89016(10) 0.0741(5) Uani 1 1 d .
S4 S 0.6110(2) 0.37847(7) 0.74155(10) 0.0715(5) Uani 1 1 d .
S5 S 0.7643(2) 0.02483(7) 0.47540(9) 0.0736(5) Uani 1 1 d .
S6 S 0.9355(2) 0.14757(7) 0.42476(8) 0.0662(5) Uani 1 1 d .
N1 N 0.3137(5) 0.07895(17) 0.8993(2) 0.0439(11) Uani 1 1 d .
N2 N 0.4533(5) 0.01545(16) 0.8096(2) 0.0389(10) Uani 1 1 d .
N3 N 0.8379(5) 0.24027(17) 0.8457(2) 0.0462(11) Uani 1 1 d .
N4 N 0.5846(5) 0.26407(19) 0.7369(2) 0.0499(11) Uani 1 1 d .
N5 N 0.8606(4) 0.06997(15) 0.6129(2) 0.0343(9) Uani 1 1 d .
N6 N 1.0176(5) 0.15969(17) 0.5740(2) 0.0408(10) Uani 1 1 d .
N7 N 0.1755(7) 0.0741(3) 0.7183(3) 0.089(2) Uani 1 1 d .
N8 N 0.1538(7) 0.0197(5) 0.7101(4) 0.103(3) Uani 1 1 d .
N9 N 0.1287(10) -0.0284(4) 0.7063(5) 0.134(3) Uani 1 1 d .
N10 N 0.5911(7) 0.1474(2) 0.8559(3) 0.0812(19) Uani 1 1 d .
N11 N 0.6501(7) 0.15148(18) 0.9234(3) 0.0705(17) Uani 1 1 d .
N12 N 0.7044(8) 0.1572(2) 0.9876(3) 0.095(2) Uani 1 1 d .
N13 N 0.5011(6) 0.12951(18) 0.7069(3) 0.0556(13) Uani 1 1 d .
N14 N 0.4608(6) 0.12009(19) 0.6396(3) 0.0542(12) Uani 1 1 d .
N15 N 0.4245(8) 0.1107(3) 0.5752(3) 0.102(2) Uani 1 1 d .
N16 N 0.8724(6) 0.11420(19) 0.7789(3) 0.0559(13) Uani 1 1 d .
N17 N 0.8834(5) 0.0703(2) 0.8164(3) 0.0564(13) Uani 1 1 d .
N18 N 0.8932(7) 0.0276(3) 0.8505(3) 0.097(2) Uani 1 1 d .
N19 N 0.8042(8) 0.19731(19) 0.6709(3) 0.090(2) Uani 1 1 d .
N20 N 0.7971(7) 0.2406(2) 0.6336(3) 0.0683(15) Uani 1 1 d .
N21 N 0.7890(8) 0.2829(2) 0.5966(3) 0.097(2) Uani 1 1 d .
N23 N 1.2058(15) 0.2171(2) 0.7753(6) 0.278(9) Uani 1 1 d D
C1 C 0.2344(8) 0.1093(2) 0.9517(3) 0.0639(17) Uani 1 1 d .
H1A H 0.1444 0.1300 0.9217 0.077 Uiso 1 1 calc R
H1B H 0.3040 0.1383 0.9815 0.077 Uiso 1 1 calc R
C2 C 0.1816(7) 0.0663(2) 1.0070(3) 0.0564(15) Uani 1 1 d .
H2A H 0.0687 0.0649 0.9969 0.068 Uiso 1 1 calc R
H2B H 0.2213 0.0782 1.0604 0.068 Uiso 1 1 calc R
C3 C 0.3304(5) 0.0244(2) 0.9137(3) 0.0370(12) Uani 1 1 d .
C4 C 0.4052(5) -0.01096(19) 0.8631(3) 0.0347(11) Uani 1 1 d .
C5 C 0.4830(8) -0.0883(2) 0.7810(4) 0.0703(18) Uani 1 1 d .
H5A H 0.5723 -0.1139 0.7837 0.084 Uiso 1 1 calc R
H5B H 0.3976 -0.1029 0.7408 0.084 Uiso 1 1 calc R
C6 C 0.5230(7) -0.0258(2) 0.7635(3) 0.0529(14) Uani 1 1 d .
H6A H 0.6353 -0.0208 0.7755 0.063 Uiso 1 1 calc R
H6B H 0.4841 -0.0177 0.7087 0.063 Uiso 1 1 calc R
C7 C 0.9744(7) 0.2341(2) 0.9098(3) 0.0622(16) Uani 1 1 d .
H7A H 1.0588 0.2161 0.8910 0.075 Uiso 1 1 calc R
H7B H 0.9491 0.2085 0.9492 0.075 Uiso 1 1 calc R
C8 C 1.0259(9) 0.2930(3) 0.9449(4) 0.097(2) Uani 1 1 d .
H8A H 1.1341 0.3000 0.9438 0.117 Uiso 1 1 calc R
H8B H 1.0162 0.2942 0.9985 0.117 Uiso 1 1 calc R
C9 C 0.7987(6) 0.2935(2) 0.8323(3) 0.0381(12) Uani 1 1 d .
C10 C 0.6634(6) 0.3072(2) 0.7708(3) 0.0407(12) Uani 1 1 d .
C11 C 0.4593(7) 0.2848(3) 0.6736(4) 0.0743(19) Uani 1 1 d .
H11A H 0.3602 0.2696 0.6804 0.089 Uiso 1 1 calc R
H11B H 0.4760 0.2703 0.6245 0.089 Uiso 1 1 calc R
C12 C 0.4547(10) 0.3496(4) 0.6723(6) 0.148(4) Uani 1 1 d .
H12A H 0.3573 0.3631 0.6832 0.177 Uiso 1 1 calc R
H12B H 0.4600 0.3636 0.6212 0.177 Uiso 1 1 calc R
C13 C 0.7677(6) 0.0192(2) 0.6267(3) 0.0491(14) Uani 1 1 d .
H13A H 0.6721 0.0327 0.6397 0.059 Uiso 1 1 calc R
H13B H 0.8256 -0.0037 0.6700 0.059 Uiso 1 1 calc R
C14 C 0.7298(9) -0.0185(3) 0.5557(3) 0.086(2) Uani 1 1 d .
H14A H 0.6217 -0.0309 0.5457 0.104 Uiso 1 1 calc R
H14B H 0.7952 -0.0534 0.5627 0.104 Uiso 1 1 calc R
C15 C 0.8615(6) 0.0759(2) 0.5415(3) 0.0393(12) Uani 1 1 d .
C16 C 0.9423(6) 0.1283(2) 0.5203(3) 0.0372(12) Uani 1 1 d .
C17 C 1.0945(7) 0.2094(2) 0.5445(3) 0.0559(15) Uani 1 1 d .
H17A H 1.2047 0.2012 0.5505 0.067 Uiso 1 1 calc R
H17B H 1.0835 0.2450 0.5733 0.067 Uiso 1 1 calc R
C18 C 1.0190(8) 0.2177(2) 0.4603(3) 0.0724(19) Uani 1 1 d .
H18A H 1.0956 0.2299 0.4317 0.087 Uiso 1 1 calc R
H18B H 0.9385 0.2476 0.4543 0.087 Uiso 1 1 calc R
N22 N 1.1946(8) 0.1785(4) 0.7600(4) 0.115(2) Uani 1 1 d D
N24 N 1.2028(10) 0.2670(5) 0.7823(5) 0.203(5) Uani 1 1 d D

loop_
_atom_site_aniso_label
_atom_site_aniso_U_11
_atom_site_aniso_U_22
_atom_site_aniso_U_33
_atom_site_aniso_U_23
_atom_site_aniso_U_13
_atom_site_aniso_U_12
Co1 0.0678(6) 0.0382(4) 0.0607(5) 0.0147(4) 0.0340(4) 0.0024(4)
Co2 0.0877(6) 0.0361(4) 0.0464(4) -0.0069(3) 0.0345(4) -0.0214(4)
Co3 0.0699(6) 0.0577(5) 0.0368(4) -0.0084(3) 0.0193(4) -0.0317(4)
S1 0.0628(10) 0.0516(8) 0.0473(8) 0.0144(7) 0.0242(7) 0.0037(7)
S2 0.0658(11) 0.0345(7) 0.0707(10) 0.0039(7) 0.0238(8) 0.0002(7)
S3 0.0965(14) 0.0451(8) 0.0689(11) -0.0124(8) -0.0065(10) -0.0090(9)
S4 0.0783(13) 0.0517(9) 0.0826(12) 0.0025(8) 0.0137(10) 0.0227(9)
S5 0.1009(15) 0.0717(11) 0.0456(9) -0.0124(8) 0.0106(9) -0.0344(10)
S6 0.0923(14) 0.0720(10) 0.0374(8) 0.0057(7) 0.0208(8) -0.0110(9)
N1 0.050(3) 0.040(2) 0.046(3) 0.008(2) 0.019(2) 0.005(2)
N2 0.034(2) 0.042(2) 0.043(2) -0.0034(19) 0.013(2) -0.007(2)
N3 0.060(3) 0.033(2) 0.050(3) 0.002(2) 0.022(2) 0.002(2)
N4 0.047(3) 0.063(3) 0.042(3) -0.003(2) 0.016(2) -0.010(3)
N5 0.036(2) 0.034(2) 0.031(2) 0.0024(18) 0.0052(18) -0.0046(19)
N6 0.046(3) 0.040(2) 0.040(2) -0.002(2) 0.018(2) -0.007(2)
N7 0.037(3) 0.149(6) 0.074(4) 0.066(4) -0.003(3) -0.005(4)
N8 0.029(4) 0.204(10) 0.069(4) 0.076(7) -0.004(3) -0.020(6)
N9 0.071(5) 0.185(9) 0.137(7) 0.050(7) 0.007(5) -0.034(6)
N10 0.136(5) 0.074(3) 0.049(3) -0.031(3) 0.056(3) -0.068(3)
N11 0.131(5) 0.032(2) 0.064(4) -0.009(3) 0.057(4) -0.026(3)
N12 0.169(7) 0.075(4) 0.050(3) 0.003(3) 0.040(4) -0.011(4)
N13 0.079(4) 0.052(3) 0.041(3) -0.004(2) 0.025(3) -0.031(3)
N14 0.062(3) 0.049(3) 0.054(3) 0.004(3) 0.016(3) -0.005(2)
N15 0.115(5) 0.132(5) 0.050(4) -0.005(4) -0.001(4) -0.009(4)
N16 0.077(4) 0.047(3) 0.051(3) -0.002(2) 0.031(3) -0.018(3)
N17 0.052(3) 0.078(4) 0.038(3) 0.004(3) 0.007(2) -0.024(3)
N18 0.092(5) 0.116(5) 0.079(4) 0.048(4) 0.013(3) -0.005(4)
N19 0.170(6) 0.035(3) 0.100(4) 0.016(3) 0.101(4) 0.007(3)
N20 0.101(4) 0.052(3) 0.072(4) 0.002(3) 0.060(3) -0.005(3)
N21 0.136(6) 0.069(4) 0.108(5) 0.042(3) 0.073(4) 0.021(4)
N23 0.59(2) 0.039(3) 0.360(13) -0.133(6) 0.447(16) -0.164(7)
C1 0.082(5) 0.052(3) 0.066(4) 0.002(3) 0.033(4) 0.018(3)
C2 0.051(4) 0.066(4) 0.057(4) 0.000(3) 0.022(3) 0.009(3)
C3 0.032(3) 0.042(3) 0.036(3) 0.005(2) 0.005(2) 0.000(2)
C4 0.030(3) 0.034(3) 0.039(3) 0.007(2) 0.004(2) -0.001(2)
C5 0.080(5) 0.054(4) 0.088(5) -0.011(3) 0.045(4) -0.003(3)
C6 0.052(4) 0.053(3) 0.060(4) -0.005(3) 0.027(3) -0.003(3)
C7 0.067(4) 0.064(4) 0.058(4) 0.019(3) 0.018(3) 0.017(3)
C8 0.089(6) 0.080(5) 0.104(6) -0.009(4) -0.018(5) 0.014(4)
C9 0.044(3) 0.036(3) 0.041(3) -0.004(2) 0.022(3) -0.001(2)
C10 0.040(3) 0.046(3) 0.041(3) -0.005(2) 0.019(3) 0.000(3)
C11 0.050(4) 0.107(6) 0.066(4) -0.003(4) 0.012(4) -0.019(4)
C12 0.097(7) 0.106(7) 0.196(10) 0.004(6) -0.062(7) 0.014(6)
C13 0.051(4) 0.041(3) 0.056(3) 0.004(3) 0.014(3) -0.009(3)
C14 0.130(7) 0.062(4) 0.069(4) -0.001(3) 0.028(4) -0.043(4)
C15 0.040(3) 0.038(3) 0.041(3) -0.002(2) 0.011(2) 0.000(2)
C16 0.041(3) 0.040(3) 0.033(3) 0.002(2) 0.015(2) 0.001(2)
C17 0.062(4) 0.049(3) 0.061(4) 0.008(3) 0.024(3) -0.014(3)
C18 0.102(6) 0.064(4) 0.057(4) 0.015(3) 0.030(4) -0.007(4)
N22 0.116(6) 0.146(7) 0.089(5) 0.016(5) 0.038(4) -0.024(5)
N24 0.120(7) 0.378(16) 0.117(7) 0.025(9) 0.038(6) 0.000(10)

loop_
_atom_type_symbol
_atom_type_description
_atom_type_scat_dispersion_real
_atom_type_scat_dispersion_imag
_atom_type_scat_source
C C 0.0033 0.0016 'International Tables Vol C Tables 4.2.6.8 and 6.1.1.4'
H H 0.0000 0.0000 'International Tables Vol C Tables 4.2.6.8 and 6.1.1.4'
N N 0.0061 0.0033 'International Tables Vol C Tables 4.2.6.8 and 6.1.1.4'
S S 0.1246 0.1234 'International Tables Vol C Tables 4.2.6.8 and 6.1.1.4'
Co Co 0.3494 0.9721 'International Tables Vol C Tables 4.2.6.8 and 6.1.1.4'

loop_
_geom_angle_atom_site_label_1
_geom_angle_atom_site_label_2
_geom_angle_atom_site_label_3
_geom_angle
_geom_angle_site_symmetry_1
_geom_angle_site_symmetry_3
N10 Co1 N13 76.05(18) . .
N10 Co1 N1 94.87(17) . .
N13 Co1 N1 168.23(18) . .
N10 Co1 N2 100.11(19) . .
N13 Co1 N2 98.28(16) . .
N1 Co1 N2 75.68(15) . .
N10 Co1 N7 170.3(2) . .
N13 Co1 N7 95.4(2) . .
N1 Co1 N7 94.22(19) . .
N2 Co1 N7 85.4(2) . .
N10 Co1 N22 108.6(2) . 1_455
N13 Co1 N22 93.5(2) . 1_455
N1 Co1 N22 96.50(19) . 1_455
N2 Co1 N22 150.8(2) . 1_455
N7 Co1 N22 66.9(3) . 1_455
N13 Co2 N16 100.23(18) . .
N13 Co2 N10 75.82(18) . .
N16 Co2 N10 96.4(2) . .
N13 Co2 N19 99.9(2) . .
N16 Co2 N19 76.75(19) . .
N10 Co2 N19 171.27(18) . .
N13 Co2 N4 95.11(18) . .
N16 Co2 N4 157.40(16) . .
N10 Co2 N4 103.43(19) . .
N19 Co2 N4 84.37(17) . .
N13 Co2 N3 161.48(17) . .
N16 Co2 N3 93.72(17) . .
N10 Co2 N3 90.66(17) . .
N19 Co2 N3 95.13(19) . .
N4 Co2 N3 75.51(17) . .
N7 Co3 N19 173.8(2) 1_655 .
N7 Co3 N5 88.9(2) 1_655 .
N19 Co3 N5 95.19(19) . .
N7 Co3 N16 98.2(2) 1_655 .
N19 Co3 N16 76.98(18) . .
N5 Co3 N16 92.40(15) . .
N7 Co3 N6 99.12(19) 1_655 .
N19 Co3 N6 86.46(16) . .
N5 Co3 N6 75.80(14) . .
N16 Co3 N6 158.79(18) . .
N7 Co3 N22 69.8(3) 1_655 .
N19 Co3 N22 106.7(3) . .
N5 Co3 N22 157.5(2) . .
N16 Co3 N22 97.8(2) . .
N6 Co3 N22 99.64(19) . .
C3 S1 C2 90.1(2) . .
C4 S2 C5 88.8(2) . .
C9 S3 C8 90.5(3) . .
C10 S4 C12 88.5(3) . .
C15 S5 C14 88.8(3) . .
C16 S6 C18 87.7(2) . .
C3 N1 C1 112.8(4) . .
C3 N1 Co1 114.5(3) . .
C1 N1 Co1 132.3(3) . .
C4 N2 C6 111.4(4) . .
C4 N2 Co1 113.7(3) . .
C6 N2 Co1 134.1(3) . .
C9 N3 C7 112.3(4) . .
C9 N3 Co2 113.2(4) . .
C7 N3 Co2 134.5(3) . .
C10 N4 C11 110.6(5) . .
C10 N4 Co2 114.0(4) . .
C11 N4 Co2 133.4(4) . .
C15 N5 C13 112.0(4) . .
C15 N5 Co3 115.3(3) . .
C13 N5 Co3 132.7(3) . .
C16 N6 C17 112.1(4) . .
C16 N6 Co3 113.9(3) . .
C17 N6 Co3 133.7(3) . .
N8 N7 Co3 121.4(5) . 1_455
N8 N7 Co1 119.8(5) . .
Co3 N7 Co1 116.0(4) 1_455 .
N9 N8 N7 175.4(10) . .
N11 N10 Co1 132.1(4) . .
N11 N10 Co2 123.9(4) . .
Co1 N10 Co2 103.9(2) . .
N12 N11 N10 177.7(7) . .
N14 N13 Co2 128.2(4) . .
N14 N13 Co1 128.0(4) . .
Co2 N13 Co1 103.55(19) . .
N15 N14 N13 178.9(7) . .
N17 N16 Co2 127.5(4) . .
N17 N16 Co3 127.5(4) . .
Co2 N16 Co3 103.30(19) . .
N18 N17 N16 178.3(6) . .
N20 N19 Co3 125.4(4) . .
N20 N19 Co2 128.2(4) . .
Co3 N19 Co2 102.8(2) . .
N21 N20 N19 179.4(8) . .
N22 N23 N24 168.1(18) . .
N1 C1 C2 111.3(4) . .
C1 C2 S1 106.4(3) . .
N1 C3 C4 117.5(4) . .
N1 C3 S1 119.1(4) . .
C4 C3 S1 123.3(3) . .
N2 C4 C3 117.9(4) . .
N2 C4 S2 119.4(4) . .
C3 C4 S2 122.7(3) . .
C6 C5 S2 106.9(4) . .
N2 C6 C5 109.8(4) . .
N3 C7 C8 110.8(5) . .
C7 C8 S3 108.0(4) . .
N3 C9 C10 119.2(5) . .
N3 C9 S3 118.3(4) . .
C10 C9 S3 122.5(4) . .
N4 C10 C9 117.2(5) . .
N4 C10 S4 119.9(4) . .
C9 C10 S4 122.8(4) . .
N4 C11 C12 110.3(6) . .
C11 C12 S4 110.4(5) . .
N5 C13 C14 109.8(4) . .
C13 C14 S5 107.7(4) . .
N5 C15 C16 116.5(4) . .
N5 C15 S5 119.2(4) . .
C16 C15 S5 124.2(4) . .
N6 C16 C15 118.1(4) . .
N6 C16 S6 119.4(4) . .
C15 C16 S6 122.4(4) . .
N6 C17 C18 108.1(4) . .
C17 C18 S6 106.9(4) . .
N23 N22 Co3 128.4(11) . .
N23 N22 Co1 124.5(11) . 1_655
Co3 N22 Co1 107.0(3) . 1_655

loop_
_geom_bond_atom_site_label_1
_geom_bond_atom_site_label_2
_geom_bond_distance
_geom_bond_site_symmetry_2
Co1 N10 2.102(6) .
Co1 N13 2.132(4) .
Co1 N1 2.148(4) .
Co1 N2 2.155(4) .
Co1 N7 2.166(7) .
Co1 N22 2.318(8) 1_455
Co2 N13 2.113(5) .
Co2 N16 2.124(5) .
Co2 N10 2.132(4) .
Co2 N19 2.152(4) .
Co2 N4 2.164(4) .
Co2 N3 2.171(4) .
Co3 N7 2.121(6) 1_655
Co3 N19 2.126(6) .
Co3 N5 2.128(4) .
Co3 N16 2.140(4) .
Co3 N6 2.164(4) .
Co3 N22 2.204(7) .
S1 C3 1.735(5) .
S1 C2 1.813(5) .
S2 C4 1.736(4) .
S2 C5 1.794(5) .
S3 C9 1.734(5) .
S3 C8 1.766(6) .
S4 C10 1.728(5) .
S4 C12 1.751(8) .
S5 C15 1.729(5) .
S5 C14 1.808(6) .
S6 C16 1.734(5) .
S6 C18 1.805(6) .
N1 C3 1.266(5) .
N1 C1 1.452(6) .
N2 C4 1.269(5) .
N2 C6 1.463(6) .
N3 C9 1.264(6) .
N3 C7 1.463(7) .
N4 C10 1.269(6) .
N4 C11 1.463(7) .
N5 C15 1.273(5) .
N5 C13 1.465(6) .
N6 C16 1.251(6) .
N6 C17 1.470(6) .
N7 N8 1.251(10) .
N7 Co3 2.121(6) 1_455
N8 N9 1.112(10) .
N10 N11 1.193(7) .
N11 N12 1.136(7) .
N13 N14 1.182(6) .
N14 N15 1.131(6) .
N16 N17 1.189(6) .
N17 N18 1.134(6) .
N19 N20 1.176(6) .
N20 N21 1.155(6) .
N23 N22 0.916(7) .
N23 N24 1.138(10) .
C1 C2 1.527(7) .
C3 C4 1.462(6) .
C5 C6 1.510(6) .
C7 C8 1.499(8) .
C9 C10 1.455(7) .
C11 C12 1.469(9) .
C13 C14 1.494(7) .
C15 C16 1.475(6) .
C17 C18 1.500(7) .
N22 Co1 2.318(8) 1_655
